data_1565299
loop_
_publ_author_name
'Mandal, Arkalekha'
'Ghosh, Subhendu'
'Nath, Bhaskar'
'Patel, Bhisma Kumar'

_publ_section_title
;
 Role of non-covalent interactions to dictate chiral selective
 self-assembly in Ni(II), Cu(II) and Cd(II) complexes of a racemic
 1,2-dihydroquinazolinone ligand
;
_journal_name_full 'Inorganica Chimica Acta'
_journal_page_first 119399
_journal_paper_doi 10.1016/j.ica.2019.119399
_journal_volume 503
_journal_year 2020
_chemical_formula_sum 'C44 H46 Cd2 N26 O4'
_chemical_formula_weight 1227.89
_space_group_IT_number 14
_space_group_name_Hall '-P 2ybc'
_space_group_name_H-M_alt 'P 1 21/c 1'
_symmetry_cell_setting monoclinic
_symmetry_space_group_name_H-M 'P 1 21/c 1'
_atom_sites_solution_hydrogens geom
_atom_sites_solution_primary direct
_atom_sites_solution_secondary difmap
_audit_creation_method SHELXL-97
_cell_angle_alpha 90.00
_cell_angle_beta 98.983(3)
_cell_angle_gamma 90.00
_cell_formula_units_Z 2
_cell_length_a 9.4746(4)
_cell_length_b 13.4468(4)
_cell_length_c 21.0201(6)
_cell_measurement_reflns_used 5414
_cell_measurement_temperature 296(2)
_cell_measurement_theta_max 26.40
_cell_measurement_theta_min 2.94
_cell_volume 2645.18(16)
_computing_structure_refinement 'SHELXL-97 (Sheldrick, 1997)'
_computing_structure_solution 'SHELXS-97 (Sheldrick, 1990)'
_diffrn_ambient_temperature 296(2)
_diffrn_measured_fraction_theta_full 0.999
_diffrn_measured_fraction_theta_max 0.999
_diffrn_measurement_device_type 'CCD area diffractometr'
_diffrn_measurement_method 'phi and omega scans'
_diffrn_radiation_monochromator graphite
_diffrn_radiation_source 'fine-focus sealed tube'
_diffrn_radiation_type MoK\a
_diffrn_radiation_wavelength 0.71073
_diffrn_reflns_av_R_equivalents 0.0248
_diffrn_reflns_av_sigmaI/netI 0.0380
_diffrn_reflns_limit_h_max 9
_diffrn_reflns_limit_h_min -11
_diffrn_reflns_limit_k_max 16
_diffrn_reflns_limit_k_min -10
_diffrn_reflns_limit_l_max 26
_diffrn_reflns_limit_l_min -25
_diffrn_reflns_number 12421
_diffrn_reflns_theta_full 26.40
_diffrn_reflns_theta_max 26.40
_diffrn_reflns_theta_min 2.94
_exptl_absorpt_coefficient_mu 0.872
_exptl_absorpt_correction_T_max 0.775
_exptl_absorpt_correction_T_min 0.750
_exptl_absorpt_correction_type multi-scan
_exptl_absorpt_process_details multi-scan
_exptl_crystal_colour white
_exptl_crystal_density_diffrn 1.542
_exptl_crystal_density_method 'not measured'
_exptl_crystal_description block
_exptl_crystal_F_000 1240
_exptl_crystal_size_max 0.35
_exptl_crystal_size_mid 0.30
_exptl_crystal_size_min 0.30
_refine_diff_density_max 0.758
_refine_diff_density_min -0.419
_refine_diff_density_rms 0.069
_refine_ls_extinction_method none
_refine_ls_goodness_of_fit_ref 1.000
_refine_ls_hydrogen_treatment constr
_refine_ls_matrix_type full
_refine_ls_number_parameters 345
_refine_ls_number_reflns 5414
_refine_ls_number_restraints 0
_refine_ls_restrained_S_all 1.000
_refine_ls_R_factor_all 0.0537
_refine_ls_R_factor_gt 0.0377
_refine_ls_shift/su_max 0.010
_refine_ls_shift/su_mean 0.000
_refine_ls_structure_factor_coef Fsqd
_refine_ls_weighting_details 'calc w=1/[\s^2^(Fo^2^)+(0.0380P)^2^+2.8200P] where P=(Fo^2^+2Fc^2^)/3'
_refine_ls_weighting_scheme calc
_refine_ls_wR_factor_gt 0.0847
_refine_ls_wR_factor_ref 0.0971
_reflns_number_gt 4255
_reflns_number_total 5414
_reflns_threshold_expression >2sigma(I)
_cod_data_source_file ICA-2020-503-119399.cif
_cod_data_source_block complex4
_cod_original_cell_volume 2645.17(15)
_cod_original_sg_symbol_H-M P21/c
_cod_database_code 1565299

loop_
_symmetry_equiv_pos_as_xyz
'x, y, z'
'-x, y+1/2, -z+1/2'
'-x, -y, -z'
'x, -y-1/2, z-1/2'

loop_
_atom_site_label
_atom_site_type_symbol
_atom_site_fract_x
_atom_site_fract_y
_atom_site_fract_z
_atom_site_U_iso_or_equiv
_atom_site_adp_type
_atom_site_occupancy
_atom_site_symmetry_multiplicity
_atom_site_calc_flag
_atom_site_refinement_flags
_atom_site_disorder_assembly
_atom_site_disorder_group
Cd1 Cd 1.04929(3) 0.903214(19) 0.565636(11) 0.04154(10) Uani 1 1 d . . .
O1 O 0.9901(3) 0.78045(16) 0.75155(12) 0.0534(7) Uani 1 1 d . . .
O2 O 0.7025(4) 0.5948(3) 0.30238(18) 0.1069(14) Uani 1 1 d . . .
N1 N 0.8400(3) 0.8116(2) 0.52785(14) 0.0473(7) Uani 1 1 d . . .
N2 N 0.9082(3) 0.8924(2) 0.64381(13) 0.0405(7) Uani 1 1 d . . .
N3 N 0.9515(3) 0.93231(18) 0.70604(12) 0.0352(6) Uani 1 1 d . . .
N4 N 1.1945(3) 0.9990(2) 0.64516(13) 0.0410(6) Uani 1 1 d . . .
N5 N 0.6906(3) 0.8441(2) 0.67441(15) 0.0530(8) Uani 1 1 d . . .
H5A H 0.7135 0.8665 0.7129 0.064 Uiso 1 1 calc R . .
H5B H 0.6089 0.8163 0.6629 0.064 Uiso 1 1 calc R . .
N6 N 0.9747(3) 1.07710(19) 0.76779(15) 0.0460(7) Uani 1 1 d . . .
H6 H 0.9297 1.1324 0.7695 0.055 Uiso 1 1 calc R . .
N7 N 1.2013(4) 0.7706(3) 0.58027(18) 0.0667(10) Uani 1 1 d . . .
N8 N 1.2945(4) 0.7646(2) 0.62350(17) 0.0540(8) Uani 1 1 d . . .
N9 N 1.3911(4) 0.7568(3) 0.6643(2) 0.0869(13) Uani 1 1 d . . .
N10 N 0.8972(4) 1.0546(3) 0.53084(15) 0.0578(9) Uani 1 1 d . . .
N11 N 0.7948(4) 1.0781(3) 0.55149(17) 0.0736(12) Uani 1 1 d . . .
N12 N 0.6993(7) 1.0995(6) 0.5745(3) 0.178(4) Uani 1 1 d . . .
N13 N 0.5403(5) 0.5310(3) 0.3571(2) 0.0788(12) Uani 1 1 d . . .
C1 C 0.8068(5) 0.7783(3) 0.46738(18) 0.0598(11) Uani 1 1 d . . .
H1 H 0.8779 0.7773 0.4415 0.072 Uiso 1 1 calc R . .
C2 C 0.6728(6) 0.7457(3) 0.4420(2) 0.0688(13) Uani 1 1 d . . .
H2 H 0.6539 0.7213 0.4001 0.083 Uiso 1 1 calc R . .
C3 C 0.5677(5) 0.7499(4) 0.4793(2) 0.0733(13) Uani 1 1 d . . .
H3 H 0.4753 0.7300 0.4628 0.088 Uiso 1 1 calc R . .
C4 C 0.5991(4) 0.7839(3) 0.5421(2) 0.0629(11) Uani 1 1 d . . .
H4 H 0.5285 0.7865 0.5682 0.075 Uiso 1 1 calc R . .
C5 C 0.7367(4) 0.8139(2) 0.56528(16) 0.0416(8) Uani 1 1 d . . .
C6 C 0.7814(4) 0.8522(2) 0.63278(16) 0.0380(7) Uani 1 1 d . . .
C7 C 0.9976(4) 0.8709(2) 0.75665(16) 0.0355(7) Uani 1 1 d . . .
C8 C 1.0446(4) 0.9219(2) 0.81857(15) 0.0369(7) Uani 1 1 d . . .
C9 C 1.0918(4) 0.8673(3) 0.87402(17) 0.0523(9) Uani 1 1 d . . .
H9 H 1.1042 0.7989 0.8712 0.063 Uiso 1 1 calc R . .
C10 C 1.1205(5) 0.9141(4) 0.93349(19) 0.0686(13) Uani 1 1 d . . .
H10 H 1.1535 0.8778 0.9705 0.082 Uiso 1 1 calc R . .
C11 C 1.0997(5) 1.0150(4) 0.9369(2) 0.0763(15) Uani 1 1 d . . .
H11 H 1.1182 1.0464 0.9768 0.092 Uiso 1 1 calc R . .
C12 C 1.0521(5) 1.0708(3) 0.8831(2) 0.0596(11) Uani 1 1 d . . .
H12 H 1.0381 1.1388 0.8868 0.072 Uiso 1 1 calc R . .
C13 C 1.0250(4) 1.0247(2) 0.82279(16) 0.0403(8) Uani 1 1 d . . .
C14 C 0.9999(4) 1.0365(2) 0.70759(16) 0.0377(7) Uani 1 1 d . . .
H14 H 0.9385 1.0722 0.6732 0.045 Uiso 1 1 calc R . .
C15 C 1.1561(4) 1.0479(2) 0.69551(15) 0.0374(7) Uani 1 1 d . . .
C16 C 1.2516(4) 1.1088(3) 0.73380(18) 0.0474(9) Uani 1 1 d . . .
H16 H 1.2227 1.1437 0.7677 0.057 Uiso 1 1 calc R . .
C17 C 1.3900(4) 1.1175(3) 0.7216(2) 0.0555(10) Uani 1 1 d . . .
H17 H 1.4550 1.1580 0.7472 0.067 Uiso 1 1 calc R . .
C18 C 1.4310(4) 1.0657(3) 0.6711(2) 0.0547(10) Uani 1 1 d . . .
H18 H 1.5241 1.0694 0.6624 0.066 Uiso 1 1 calc R . .
C19 C 1.3303(4) 1.0085(3) 0.63400(19) 0.0521(9) Uani 1 1 d . . .
H19 H 1.3569 0.9744 0.5993 0.063 Uiso 1 1 calc R . .
C20 C 0.6606(7) 0.5348(5) 0.3399(3) 0.107(2) Uani 1 1 d . . .
H20 H 0.7263 0.4870 0.3574 0.128 Uiso 1 1 calc R . .
C21 C 0.4347(7) 0.6030(5) 0.3225(3) 0.122(3) Uani 1 1 d . . .
H21A H 0.4115 0.6523 0.3523 0.184 Uiso 1 1 calc R . .
H21B H 0.3494 0.5681 0.3043 0.184 Uiso 1 1 calc R . .
H21C H 0.4753 0.6348 0.2887 0.184 Uiso 1 1 calc R . .
C22 C 0.4795(9) 0.4696(5) 0.3979(3) 0.156(4) Uani 1 1 d . . .
H22A H 0.4037 0.4319 0.3735 0.234 Uiso 1 1 calc R . .
H22B H 0.4418 0.5091 0.4294 0.234 Uiso 1 1 calc R . .
H22C H 0.5507 0.4250 0.4193 0.234 Uiso 1 1 calc R . .

loop_
_atom_site_aniso_label
_atom_site_aniso_U_11
_atom_site_aniso_U_22
_atom_site_aniso_U_33
_atom_site_aniso_U_23
_atom_site_aniso_U_13
_atom_site_aniso_U_12
Cd1 0.04004(16) 0.04681(17) 0.03753(15) 0.00214(11) 0.00531(10) -0.00082(11)
O1 0.0749(19) 0.0215(12) 0.0616(15) -0.0045(11) 0.0035(13) -0.0017(11)
O2 0.094(3) 0.154(4) 0.081(2) 0.014(2) 0.041(2) -0.023(3)
N1 0.0493(19) 0.0492(18) 0.0409(16) -0.0009(14) -0.0005(14) -0.0027(14)
N2 0.0436(17) 0.0417(16) 0.0353(14) -0.0020(12) 0.0030(12) -0.0099(13)
N3 0.0424(16) 0.0259(13) 0.0381(14) -0.0009(11) 0.0084(12) -0.0050(11)
N4 0.0386(16) 0.0398(15) 0.0449(16) -0.0019(13) 0.0077(13) -0.0059(12)
N5 0.0389(18) 0.068(2) 0.0526(18) 0.0014(16) 0.0070(14) -0.0106(15)
N6 0.0528(19) 0.0235(14) 0.066(2) -0.0051(13) 0.0213(15) 0.0030(12)
N7 0.063(2) 0.060(2) 0.069(2) -0.0101(18) -0.0129(19) 0.0176(18)
N8 0.0435(19) 0.0508(19) 0.068(2) 0.0113(17) 0.0094(17) 0.0038(15)
N9 0.057(3) 0.096(3) 0.098(3) 0.031(3) -0.016(2) -0.001(2)
N10 0.058(2) 0.069(2) 0.0514(18) 0.0182(17) 0.0212(16) 0.0230(17)
N11 0.067(3) 0.100(3) 0.059(2) 0.030(2) 0.0248(19) 0.037(2)
N12 0.130(5) 0.287(9) 0.140(5) 0.110(5) 0.092(4) 0.136(6)
N13 0.071(3) 0.086(3) 0.088(3) -0.024(2) 0.040(2) -0.019(2)
C1 0.076(3) 0.056(2) 0.046(2) -0.0076(19) 0.006(2) -0.006(2)
C2 0.089(4) 0.054(2) 0.055(2) -0.004(2) -0.014(2) -0.015(2)
C3 0.062(3) 0.084(3) 0.065(3) -0.007(2) -0.016(2) -0.019(3)
C4 0.047(2) 0.077(3) 0.061(2) -0.004(2) -0.0014(19) -0.016(2)
C5 0.043(2) 0.0333(17) 0.0451(19) 0.0049(15) -0.0036(15) -0.0036(14)
C6 0.0378(19) 0.0331(17) 0.0413(18) 0.0031(14) 0.0002(14) -0.0024(14)
C7 0.0385(18) 0.0246(15) 0.0441(18) -0.0009(14) 0.0084(14) -0.0015(13)
C8 0.0393(19) 0.0348(17) 0.0375(17) -0.0019(14) 0.0084(14) -0.0055(14)
C9 0.059(3) 0.050(2) 0.048(2) 0.0060(18) 0.0082(18) -0.0077(18)
C10 0.074(3) 0.094(4) 0.038(2) 0.007(2) 0.009(2) -0.022(3)
C11 0.084(3) 0.099(4) 0.050(2) -0.026(3) 0.023(2) -0.034(3)
C12 0.068(3) 0.054(2) 0.062(3) -0.025(2) 0.029(2) -0.018(2)
C13 0.0405(19) 0.0358(18) 0.0483(19) -0.0064(16) 0.0186(15) -0.0069(15)
C14 0.0412(19) 0.0247(16) 0.0469(19) 0.0047(14) 0.0057(15) -0.0023(13)
C15 0.0396(19) 0.0314(17) 0.0404(17) 0.0094(14) 0.0038(14) -0.0024(14)
C16 0.052(2) 0.0384(19) 0.052(2) -0.0074(16) 0.0071(17) -0.0121(16)
C17 0.049(2) 0.055(2) 0.061(2) -0.0010(19) 0.0014(19) -0.0194(18)
C18 0.040(2) 0.059(2) 0.066(3) 0.004(2) 0.0105(18) -0.0110(18)
C19 0.046(2) 0.055(2) 0.058(2) -0.0042(19) 0.0152(18) -0.0045(18)
C20 0.110(5) 0.121(5) 0.100(4) -0.026(4) 0.047(4) -0.007(4)
C21 0.093(5) 0.145(6) 0.127(6) -0.052(5) 0.010(4) -0.033(5)
C22 0.240(10) 0.119(6) 0.137(6) -0.020(5) 0.118(6) -0.064(6)

loop_
_atom_type_symbol
_atom_type_description
_atom_type_scat_dispersion_real
_atom_type_scat_dispersion_imag
_atom_type_scat_source
C C 0.0033 0.0016 'International Tables Vol C Tables 4.2.6.8 and 6.1.1.4'
H H 0.0000 0.0000 'International Tables Vol C Tables 4.2.6.8 and 6.1.1.4'
N N 0.0061 0.0033 'International Tables Vol C Tables 4.2.6.8 and 6.1.1.4'
O O 0.0106 0.0060 'International Tables Vol C Tables 4.2.6.8 and 6.1.1.4'
Cd Cd -0.8075 1.2024 'International Tables Vol C Tables 4.2.6.8 and 6.1.1.4'

loop_
_geom_angle_atom_site_label_1
_geom_angle_atom_site_label_2
_geom_angle_atom_site_label_3
_geom_angle
_geom_angle_site_symmetry_1
_geom_angle_site_symmetry_3
N10 Cd1 N2 155.57(11) 3_776 .
N10 Cd1 N7 95.31(13) 3_776 .
N2 Cd1 N7 106.37(12) . .
N10 Cd1 N1 97.14(12) 3_776 .
N2 Cd1 N1 69.71(10) . .
N7 Cd1 N1 96.71(12) . .
N10 Cd1 N4 108.21(12) 3_776 .
N2 Cd1 N4 82.39(9) . .
N7 Cd1 N4 92.56(11) . .
N1 Cd1 N4 152.05(10) . .
N10 Cd1 N10 74.58(12) 3_776 .
N2 Cd1 N10 83.59(10) . .
N7 Cd1 N10 169.89(12) . .
N1 Cd1 N10 84.97(11) . .
N4 Cd1 N10 90.48(11) . .
C1 N1 C5 118.5(3) . .
C1 N1 Cd1 123.6(3) . .
C5 N1 Cd1 116.1(2) . .
C6 N2 N3 116.6(3) . .
C6 N2 Cd1 121.7(2) . .
N3 N2 Cd1 121.61(19) . .
C7 N3 N2 120.2(2) . .
C7 N3 C14 119.9(3) . .
N2 N3 C14 115.2(2) . .
C15 N4 C19 118.2(3) . .
C15 N4 Cd1 128.5(2) . .
C19 N4 Cd1 113.1(2) . .
C13 N6 C14 117.6(3) . .
N8 N7 Cd1 123.0(3) . .
N9 N8 N7 176.7(5) . .
N11 N10 Cd1 126.0(3) . 3_776
N11 N10 Cd1 125.4(3) . .
Cd1 N10 Cd1 105.42(12) 3_776 .
N12 N11 N10 176.5(5) . .
C20 N13 C22 133.9(7) . .
C20 N13 C21 113.8(6) . .
C22 N13 C21 112.2(6) . .
N1 C1 C2 122.9(4) . .
C3 C2 C1 118.5(4) . .
C2 C3 C4 119.7(4) . .
C5 C4 C3 119.0(4) . .
N1 C5 C4 121.3(3) . .
N1 C5 C6 115.7(3) . .
C4 C5 C6 123.0(3) . .
N2 C6 N5 126.3(3) . .
N2 C6 C5 115.1(3) . .
N5 C6 C5 118.6(3) . .
O1 C7 N3 121.8(3) . .
O1 C7 C8 123.0(3) . .
N3 C7 C8 115.0(3) . .
C9 C8 C13 119.8(3) . .
C9 C8 C7 120.4(3) . .
C13 C8 C7 119.3(3) . .
C10 C9 C8 120.5(4) . .
C11 C10 C9 119.0(4) . .
C12 C11 C10 121.8(4) . .
C11 C12 C13 119.7(4) . .
N6 C13 C8 119.0(3) . .
N6 C13 C12 121.7(3) . .
C8 C13 C12 119.2(3) . .
N6 C14 N3 106.7(3) . .
N6 C14 C15 113.7(3) . .
N3 C14 C15 113.2(3) . .
N4 C15 C16 121.0(3) . .
N4 C15 C14 117.6(3) . .
C16 C15 C14 121.3(3) . .
C17 C16 C15 119.8(3) . .
C18 C17 C16 119.5(4) . .
C19 C18 C17 117.9(4) . .
N4 C19 C18 123.5(4) . .
O2 C20 N13 127.6(7) . .

loop_
_geom_bond_atom_site_label_1
_geom_bond_atom_site_label_2
_geom_bond_distance
_geom_bond_site_symmetry_2
Cd1 N10 2.239(3) 3_776
Cd1 N2 2.279(3) .
Cd1 N7 2.282(3) .
Cd1 N1 2.364(3) .
Cd1 N4 2.372(3) .
Cd1 N10 2.535(3) .
O1 C7 1.222(4) .
O2 C20 1.236(7) .
N1 C1 1.338(5) .
N1 C5 1.349(5) .
N2 C6 1.305(4) .
N2 N3 1.414(4) .
N3 C7 1.364(4) .
N3 C14 1.473(4) .
N4 C15 1.344(4) .
N4 C19 1.349(4) .
N5 C6 1.323(4) .
N6 C13 1.374(5) .
N6 C14 1.432(4) .
N7 N8 1.167(4) .
N8 N9 1.158(5) .
N10 N11 1.167(5) .
N10 Cd1 2.239(3) 3_776
N11 N12 1.127(5) .
N13 C20 1.250(7) .
N13 C22 1.380(7) .
N13 C21 1.498(8) .
C1 C2 1.371(6) .
C2 C3 1.362(7) .
C3 C4 1.383(6) .
C4 C5 1.379(5) .
C5 C6 1.507(5) .
C7 C8 1.477(4) .
C8 C9 1.391(5) .
C8 C13 1.399(4) .
C9 C10 1.388(6) .
C10 C11 1.375(7) .
C11 C12 1.372(6) .
C12 C13 1.399(5) .
C14 C15 1.547(5) .
C15 C16 1.381(5) .
C16 C17 1.380(5) .
C17 C18 1.375(6) .
C18 C19 1.370(5) .
